data_7013410
loop_
_publ_author_name
'Blower, Philip J.'
'Castle, Thomas C.'
'Cowley, Andrew R.'
'Dilworth, Jonathan R.'
'Donnelly, Paul S.'
'Labisbal, Elena'
'Sowrey, Frank E.'
'Teat, Simon J.'
'Went, Michael J.'

_publ_section_title
;
 Structural trends in copper(II) bis(thiosemicarbazone) radiopharmaceuticals
;
_journal_coden_ASTM DTARAF
_journal_issue 23
_journal_name_full 'Dalton Transactions'
_journal_page_first 4416
_journal_page_last 4425
_journal_paper_doi 10.1039/b307499d
_journal_year 2003
_chemical_formula_sum 'C8 H14 Cu N6 S2'
_chemical_formula_weight 321.91
_space_group_IT_number 13
_symmetry_cell_setting monoclinic
_symmetry_space_group_name_Hall '-P 2yac'
_symmetry_space_group_name_H-M 'P 1 2/n 1'
_atom_sites_solution_hydrogens difmap
_atom_sites_solution_primary direct
_atom_sites_solution_secondary difmap
_audit_creation_method SHELXL-97
_cell_angle_alpha 90.00
_cell_angle_beta 101.585(4)
_cell_angle_gamma 90.00
_cell_formula_units_Z 4
_cell_length_a 7.884(2)
_cell_length_b 9.188(2)
_cell_length_c 17.962(5)
_cell_measurement_reflns_used 2297
_cell_measurement_temperature 150(2)
_cell_measurement_theta_max 25.33
_cell_measurement_theta_min 2.24
_cell_volume 1274.6(6)
_computing_cell_refinement 'Bruker SAINT'
_computing_data_collection 'Bruker SMART'
_computing_data_reduction 'Bruker SAINT'
_computing_molecular_graphics 'Bruker SHELXTL'
_computing_publication_material 'Bruker SHELXTL and local programs'
_computing_structure_refinement 'Bruker SHELXTL'
_computing_structure_solution 'Bruker SHELXTL'
_diffrn_ambient_temperature 150(2)
_diffrn_measured_fraction_theta_full 0.983
_diffrn_measured_fraction_theta_max 0.983
_diffrn_measurement_device_type 'Bruker SMART 1K CCD diffractometer'
_diffrn_measurement_method '\w rotation with narrow frames'
_diffrn_radiation_monochromator 'silicon 111'
_diffrn_radiation_source 'Daresbury SRS station 9.8'
_diffrn_radiation_type synchrotron
_diffrn_radiation_wavelength 0.6872
_diffrn_reflns_av_R_equivalents 0.0530
_diffrn_reflns_av_sigmaI/netI 0.0644
_diffrn_reflns_limit_h_max 9
_diffrn_reflns_limit_h_min -9
_diffrn_reflns_limit_k_max 11
_diffrn_reflns_limit_k_min -11
_diffrn_reflns_limit_l_max 22
_diffrn_reflns_limit_l_min -20
_diffrn_reflns_number 6984
_diffrn_reflns_theta_full 25.43
_diffrn_reflns_theta_max 25.43
_diffrn_reflns_theta_min 2.14
_diffrn_standards_number 0
_exptl_absorpt_coefficient_mu 2.028
_exptl_absorpt_correction_T_max 0.96
_exptl_absorpt_correction_T_min 0.90
_exptl_absorpt_correction_type multi-scan
_exptl_crystal_colour yellow
_exptl_crystal_density_diffrn 1.677
_exptl_crystal_density_method 'not measured'
_exptl_crystal_description lath
_exptl_crystal_F_000 660
_exptl_crystal_size_max 0.04
_exptl_crystal_size_mid 0.02
_exptl_crystal_size_min 0.005
_refine_diff_density_max 1.352
_refine_diff_density_min -0.767
_refine_diff_density_rms 0.130
_refine_ls_extinction_method none
_refine_ls_goodness_of_fit_ref 1.001
_refine_ls_hydrogen_treatment constr
_refine_ls_matrix_type full
_refine_ls_number_parameters 156
_refine_ls_number_reflns 2566
_refine_ls_number_restraints 0
_refine_ls_restrained_S_all 1.001
_refine_ls_R_factor_all 0.0794
_refine_ls_R_factor_gt 0.0481
_refine_ls_shift/su_max 0.000
_refine_ls_shift/su_mean 0.000
_refine_ls_structure_factor_coef Fsqd
_refine_ls_weighting_details 'calc w=1/[\s^2^(Fo^2^)+(0.0688P)^2^+0.0000P] where P=(Fo^2^+2Fc^2^)/3'
_refine_ls_weighting_scheme calc
_refine_ls_wR_factor_gt 0.1070
_refine_ls_wR_factor_ref 0.1222
_reflns_number_gt 1817
_reflns_number_total 2566
_reflns_threshold_expression I>2\s(I)
_cod_data_source_file b307499d.txt
_cod_data_source_block kent8
_cod_depositor_comments
;
 Updated bibliographic information.

 Antanas Vaitkus,
 2019-10-04
;
_cod_original_cell_volume 1274.7(6)
_cod_original_sg_symbol_H-M P2/n
_cod_database_code 7013410

loop_
_symmetry_equiv_pos_as_xyz
'x, y, z'
'-x+1/2, y, -z+1/2'
'-x, -y, -z'
'x-1/2, -y, z-1/2'

loop_
_atom_site_label
_atom_site_type_symbol
_atom_site_fract_x
_atom_site_fract_y
_atom_site_fract_z
_atom_site_U_iso_or_equiv
_atom_site_adp_type
_atom_site_occupancy
_atom_site_symmetry_multiplicity
_atom_site_calc_flag
_atom_site_refinement_flags
_atom_site_disorder_assembly
_atom_site_disorder_group
Cu Cu 0.16211(6) 0.35100(6) 0.47931(3) 0.02158(18) Uani 1 1 d . . .
S1 S 0.39946(14) 0.42426(13) 0.55987(7) 0.0268(3) Uani 1 1 d . . .
C1 C -0.1763(6) 0.2167(5) 0.6225(3) 0.0273(10) Uani 1 1 d . . .
H1A H -0.3034 0.2212 0.6043 0.033 Uiso 1 1 calc R . .
H1B H -0.1447 0.2880 0.6644 0.033 Uiso 1 1 calc R . .
C1A C -0.1263(9) 0.0657(7) 0.6523(4) 0.062(2) Uani 1 1 d . . .
H1A1 H -0.1511 -0.0043 0.6104 0.093 Uiso 1 1 calc R . .
H1A2 H -0.1929 0.0400 0.6910 0.093 Uiso 1 1 calc R . .
H1A3 H -0.0024 0.0635 0.6749 0.093 Uiso 1 1 calc R . .
S2 S 0.20952(13) 0.36603(14) 0.36057(7) 0.0269(3) Uani 1 1 d . . .
C2 C -0.3423(5) 0.1713(5) 0.4503(3) 0.0288(11) Uani 1 1 d . . .
H2A H -0.4047 0.2276 0.4062 0.035 Uiso 1 1 calc R . .
H2B H -0.4090 0.1791 0.4913 0.035 Uiso 1 1 calc R . .
C2A C -0.3353(8) 0.0135(6) 0.4276(4) 0.0535(17) Uani 1 1 d . . .
H2A1 H -0.2648 0.0042 0.3886 0.080 Uiso 1 1 calc R . .
H2A2 H -0.4528 -0.0216 0.4072 0.080 Uiso 1 1 calc R . .
H2A3 H -0.2836 -0.0445 0.4721 0.080 Uiso 1 1 calc R . .
N11 N 0.0689(5) 0.3089(4) 0.5707(2) 0.0245(8) Uani 1 1 d . . .
C11 C -0.0880(5) 0.2575(5) 0.5586(3) 0.0234(10) Uani 1 1 d . . .
N12 N 0.1646(5) 0.3259(4) 0.6428(2) 0.0258(9) Uani 1 1 d . . .
C12 C 0.3238(6) 0.3748(5) 0.6413(3) 0.0273(10) Uani 1 1 d . . .
N13 N 0.4360(5) 0.3855(5) 0.7072(2) 0.0355(10) Uani 1 1 d . . .
H13A H 0.4043 0.3609 0.7497 0.043 Uiso 1 1 calc R . .
H13B H 0.5417 0.4173 0.7082 0.043 Uiso 1 1 calc R . .
C21 C -0.1666(5) 0.2375(5) 0.4772(3) 0.0224(9) Uani 1 1 d . . .
N21 N -0.0653(4) 0.2746(4) 0.4315(2) 0.0222(8) Uani 1 1 d . . .
N22 N -0.1174(4) 0.2569(4) 0.3542(2) 0.0245(8) Uani 1 1 d . . .
C22 C 0.0077(5) 0.2920(5) 0.3182(3) 0.0253(10) Uani 1 1 d . . .
N23 N -0.0209(5) 0.2698(5) 0.2432(2) 0.0336(10) Uani 1 1 d . . .
H23A H -0.1202 0.2329 0.2195 0.040 Uiso 1 1 calc R . .
H23B H 0.0595 0.2919 0.2175 0.040 Uiso 1 1 calc R . .

loop_
_atom_site_aniso_label
_atom_site_aniso_U_11
_atom_site_aniso_U_22
_atom_site_aniso_U_33
_atom_site_aniso_U_23
_atom_site_aniso_U_13
_atom_site_aniso_U_12
Cu 0.0145(3) 0.0359(3) 0.0153(3) 0.0007(2) 0.0054(2) -0.0008(2)
S1 0.0185(6) 0.0428(7) 0.0197(6) 0.0009(5) 0.0053(5) -0.0052(5)
C1 0.016(2) 0.046(3) 0.020(3) 0.000(2) 0.007(2) -0.001(2)
C1A 0.073(5) 0.061(4) 0.064(5) 0.025(3) 0.042(4) 0.013(3)
S2 0.0160(5) 0.0496(7) 0.0162(6) -0.0002(5) 0.0061(5) -0.0049(5)
C2 0.015(2) 0.050(3) 0.022(3) 0.000(2) 0.005(2) -0.0027(19)
C2A 0.044(3) 0.048(3) 0.073(5) -0.015(3) 0.023(3) -0.017(3)
N11 0.0154(18) 0.040(2) 0.018(2) -0.0006(16) 0.0044(16) 0.0014(15)
C11 0.019(2) 0.029(2) 0.023(3) 0.0024(18) 0.007(2) 0.0039(17)
N12 0.0193(19) 0.045(2) 0.012(2) -0.0024(16) 0.0021(16) -0.0002(16)
C12 0.023(2) 0.038(3) 0.021(3) -0.0013(19) 0.005(2) -0.0002(19)
N13 0.021(2) 0.070(3) 0.015(2) 0.0006(19) 0.0023(18) -0.0087(19)
C21 0.019(2) 0.032(2) 0.018(2) 0.0027(18) 0.0074(19) 0.0033(18)
N21 0.0168(17) 0.034(2) 0.017(2) -0.0010(16) 0.0060(16) -0.0014(15)
N22 0.0182(18) 0.043(2) 0.013(2) -0.0012(16) 0.0040(16) -0.0016(16)
C22 0.016(2) 0.037(3) 0.023(3) 0.006(2) 0.0053(19) 0.0022(18)
N23 0.019(2) 0.068(3) 0.014(2) -0.0025(19) 0.0049(17) -0.0095(19)

loop_
_atom_type_symbol
_atom_type_description
_atom_type_scat_dispersion_real
_atom_type_scat_dispersion_imag
_atom_type_scat_source
C C 0.0033 0.0016 'International Tables Vol C Tables 4.2.6.8 and 6.1.1.4'
H H 0.0000 0.0000 'International Tables Vol C Tables 4.2.6.8 and 6.1.1.4'
N N 0.0061 0.0033 'International Tables Vol C Tables 4.2.6.8 and 6.1.1.4'
S S 0.1246 0.1234 'International Tables Vol C Tables 4.2.6.8 and 6.1.1.4'
Cu Cu 0.3201 1.2651 'International Tables Vol C Tables 4.2.6.8 and 6.1.1.4'

loop_
_geom_angle_atom_site_label_1
_geom_angle_atom_site_label_2
_geom_angle_atom_site_label_3
_geom_angle
_geom_angle_site_symmetry_1
_geom_angle_site_symmetry_3
_geom_angle_publ_flag
S1 Cu S2 108.69(5) . . ?
S1 Cu N11 85.59(12) . . ?
S1 Cu N21 165.94(11) . . ?
S2 Cu N11 165.36(12) . . ?
S2 Cu N21 85.28(11) . . ?
N11 Cu N21 80.37(15) . . ?
Cu S1 C12 94.68(16) . . ?
H1A C1 H1B 107.9 . . ?
H1A C1 C1A 109.3 . . ?
H1A C1 C11 109.3 . . ?
H1B C1 C1A 109.3 . . ?
H1B C1 C11 109.3 . . ?
C1A C1 C11 111.8(4) . . ?
C1 C1A H1A1 109.5 . . ?
C1 C1A H1A2 109.5 . . ?
C1 C1A H1A3 109.5 . . ?
H1A1 C1A H1A2 109.5 . . ?
H1A1 C1A H1A3 109.5 . . ?
H1A2 C1A H1A3 109.5 . . ?
Cu S2 C22 94.53(16) . . ?
H2A C2 H2B 107.8 . . ?
H2A C2 C2A 108.9 . . ?
H2A C2 C21 108.9 . . ?
H2B C2 C2A 108.9 . . ?
H2B C2 C21 108.9 . . ?
C2A C2 C21 113.2(4) . . ?
C2 C2A H2A1 109.5 . . ?
C2 C2A H2A2 109.5 . . ?
C2 C2A H2A3 109.5 . . ?
H2A1 C2A H2A2 109.5 . . ?
H2A1 C2A H2A3 109.5 . . ?
H2A2 C2A H2A3 109.5 . . ?
Cu N11 C11 115.7(3) . . ?
Cu N11 N12 122.6(3) . . ?
C11 N11 N12 121.6(4) . . ?
C1 C11 N11 122.2(4) . . ?
C1 C11 C21 123.8(4) . . ?
N11 C11 C21 114.0(4) . . ?
N11 N12 C12 111.0(4) . . ?
S1 C12 N12 125.7(4) . . ?
S1 C12 N13 116.6(3) . . ?
N12 C12 N13 117.7(4) . . ?
C12 N13 H13A 120.0 . . ?
C12 N13 H13B 120.0 . . ?
H13A N13 H13B 120.0 . . ?
C2 C21 C11 123.0(4) . . ?
C2 C21 N21 123.2(4) . . ?
C11 C21 N21 113.7(4) . . ?
Cu N21 C21 116.2(3) . . ?
Cu N21 N22 123.2(3) . . ?
C21 N21 N22 120.6(4) . . ?
N21 N22 C22 111.3(4) . . ?
S2 C22 N22 125.5(4) . . ?
S2 C22 N23 116.8(3) . . ?
N22 C22 N23 117.6(4) . . ?
C22 N23 H23A 120.0 . . ?
C22 N23 H23B 120.0 . . ?
H23A N23 H23B 120.0 . . ?

loop_
_geom_bond_atom_site_label_1
_geom_bond_atom_site_label_2
_geom_bond_distance
_geom_bond_site_symmetry_2
_geom_bond_publ_flag
Cu S1 2.2274(14) . ?
Cu S2 2.2424(13) . ?
Cu N11 1.967(4) . ?
Cu N21 1.956(4) . ?
S1 C12 1.746(5) . ?
C1 H1A 0.9900 . ?
C1 H1B 0.9900 . ?
C1 C1A 1.511(8) . ?
C1 C11 1.505(6) . ?
C1A H1A1 0.9800 . ?
C1A H1A2 0.9800 . ?
C1A H1A3 0.9800 . ?
S2 C22 1.757(5) . ?
C2 H2A 0.9900 . ?
C2 H2B 0.9900 . ?
C2 C2A 1.510(7) . ?
C2 C21 1.501(6) . ?
C2A H2A1 0.9800 . ?
C2A H2A2 0.9800 . ?
C2A H2A3 0.9800 . ?
N11 C11 1.301(5) . ?
N11 N12 1.370(5) . ?
C11 C21 1.480(6) . ?
N12 C12 1.339(5) . ?
C12 N13 1.332(6) . ?
N13 H13A 0.8800 . ?
N13 H13B 0.8800 . ?
C21 N21 1.301(5) . ?
N21 N22 1.377(5) . ?
N22 C22 1.324(5) . ?
C22 N23 1.335(6) . ?
N23 H23A 0.8800 . ?
N23 H23B 0.8800 . ?

loop_
_geom_hbond_atom_site_label_D
_geom_hbond_atom_site_label_H
_geom_hbond_atom_site_label_A
_geom_hbond_distance_DH
_geom_hbond_distance_HA
_geom_hbond_distance_DA
_geom_hbond_angle_DHA
_geom_hbond_site_symmetry_A
N13 H13A N12 0.88 2.13 3.007(6) 173.4 2_556
N23 H23A N22 0.88 2.23 3.034(5) 151.3 2_455
N23 H23B S2 0.88 2.60 3.482(4) 177.8 2

loop_
_geom_torsion_atom_site_label_1
_geom_torsion_atom_site_label_2
_geom_torsion_atom_site_label_3
_geom_torsion_atom_site_label_4
_geom_torsion
_geom_torsion_site_symmetry_1
_geom_torsion_site_symmetry_2
_geom_torsion_site_symmetry_3
_geom_torsion_site_symmetry_4
_geom_torsion_publ_flag
S2 Cu S1 C12 -172.66(16) . . . . ?
N11 Cu S1 C12 4.08(19) . . . . ?
N21 Cu S1 C12 0.9(5) . . . . ?
S1 Cu S2 C22 176.71(16) . . . . ?
N11 Cu S2 C22 9.7(5) . . . . ?
N21 Cu S2 C22 -1.73(19) . . . . ?
S1 Cu N11 C11 179.4(3) . . . . ?
S1 Cu N11 N12 -3.5(3) . . . . ?
S2 Cu N11 C11 -12.9(7) . . . . ?
S2 Cu N11 N12 164.2(3) . . . . ?
N21 Cu N11 C11 -1.4(3) . . . . ?
N21 Cu N11 N12 175.7(4) . . . . ?
Cu N11 C11 C1 178.6(3) . . . . ?
Cu N11 C11 C21 1.1(5) . . . . ?
N12 N11 C11 C1 1.5(7) . . . . ?
N12 N11 C11 C21 -176.0(4) . . . . ?
C1A C1 C11 N11 -83.0(6) . . . . ?
C1A C1 C11 C21 94.2(6) . . . . ?
Cu N11 N12 C12 0.5(5) . . . . ?
C11 N11 N12 C12 177.5(4) . . . . ?
N11 N12 C12 S1 4.4(6) . . . . ?
N11 N12 C12 N13 -174.8(4) . . . . ?
Cu S1 C12 N12 -6.1(4) . . . . ?
Cu S1 C12 N13 173.1(4) . . . . ?
C1 C11 C21 C2 -1.2(7) . . . . ?
C1 C11 C21 N21 -177.4(4) . . . . ?
N11 C11 C21 C2 176.3(4) . . . . ?
N11 C11 C21 N21 0.0(6) . . . . ?
C2A C2 C21 C11 -100.5(5) . . . . ?
C2A C2 C21 N21 75.3(6) . . . . ?
C2 C21 N21 Cu -177.4(3) . . . . ?
C2 C21 N21 N22 1.2(7) . . . . ?
C11 C21 N21 Cu -1.2(5) . . . . ?
C11 C21 N21 N22 177.4(4) . . . . ?
S1 Cu N21 C21 4.6(7) . . . . ?
S1 Cu N21 N22 -174.0(3) . . . . ?
S2 Cu N21 C21 178.5(3) . . . . ?
S2 Cu N21 N22 -0.1(3) . . . . ?
N11 Cu N21 C21 1.4(3) . . . . ?
N11 Cu N21 N22 -177.2(4) . . . . ?
Cu N21 N22 C22 2.7(5) . . . . ?
C21 N21 N22 C22 -175.9(4) . . . . ?
N21 N22 C22 S2 -4.9(6) . . . . ?
N21 N22 C22 N23 175.2(4) . . . . ?
Cu S2 C22 N22 4.3(4) . . . . ?
Cu S2 C22 N23 -175.7(4) . . . . ?
